data_7237432
loop_
_publ_author_name
'Zhang, Kai'
'Sun, Qikun'
'Tang, Liangliang'
'Wang, Yanhui'
'Fan, Xiaojing'
'Liu, Linxi'
'Xue, Shanfeng'
'Yang, Wenjun'

_publ_section_title
;
 Cyclic boron esterification: screening organic room temperature
 phosphorescent and mechanoluminescent materials
;
_journal_issue 32
_journal_name_full 'Journal of Materials Chemistry C'
_journal_page_first 8733
_journal_paper_doi 10.1039/C8TC02938E
_journal_volume 6
_journal_year 2018
_chemical_formula_sum 'C23 H22 B N O2'
_chemical_formula_weight 355.23
_chemical_name_systematic DME
_space_group_IT_number 14
_space_group_name_Hall '-P 2ybc'
_space_group_name_H-M_alt 'P 1 21/c 1'
_symmetry_cell_setting monoclinic
_symmetry_space_group_name_H-M 'P 1 21/c 1'
_atom_sites_solution_hydrogens geom
_atom_sites_solution_primary direct
_atom_sites_solution_secondary difmap
_audit_creation_method SHELXL-97
_audit_update_record
;
2018-06-11 deposited with the CCDC.
2018-07-23 downloaded from the CCDC.
;
_cell_angle_alpha 90.00
_cell_angle_beta 102.816(6)
_cell_angle_gamma 90.00
_cell_formula_units_Z 4
_cell_length_a 9.833(4)
_cell_length_b 35.533(2)
_cell_length_c 5.6192(19)
_cell_measurement_reflns_used 1687
_cell_measurement_temperature 293(2)
_cell_measurement_theta_max 20.50
_cell_measurement_theta_min 2.21
_cell_volume 1914.4(10)
_computing_cell_refinement 'Bruker SAINT'
_computing_data_collection 'Bruker APEX2'
_computing_data_reduction 'Bruker SAINT'
_computing_molecular_graphics 'Bruker SHELXTL'
_computing_publication_material 'Bruker SHELXTL'
_computing_structure_refinement 'SHELXL-97 (Sheldrick, 2008)'
_computing_structure_solution 'SHELXS-97 (Sheldrick, 2008)'
_diffrn_ambient_temperature 293(2)
_diffrn_measured_fraction_theta_full 0.979
_diffrn_measured_fraction_theta_max 0.979
_diffrn_measurement_device_type 'Bruker APEX-II CCD'
_diffrn_measurement_method '\f and \w scans'
_diffrn_radiation_monochromator graphite
_diffrn_radiation_source 'fine-focus sealed tube'
_diffrn_radiation_type MoK\a
_diffrn_radiation_wavelength 0.71073
_diffrn_reflns_av_R_equivalents 0.1268
_diffrn_reflns_av_sigmaI/netI 0.1246
_diffrn_reflns_limit_h_max 12
_diffrn_reflns_limit_h_min -11
_diffrn_reflns_limit_k_max 31
_diffrn_reflns_limit_k_min -46
_diffrn_reflns_limit_l_max 7
_diffrn_reflns_limit_l_min -7
_diffrn_reflns_number 11728
_diffrn_reflns_theta_full 28.00
_diffrn_reflns_theta_max 28.00
_diffrn_reflns_theta_min 2.12
_exptl_absorpt_coefficient_mu 0.077
_exptl_absorpt_correction_T_max 0.9840
_exptl_absorpt_correction_T_min 0.9780
_exptl_absorpt_correction_type multi-scan
_exptl_absorpt_process_details SADABS
_exptl_crystal_colour colorless
_exptl_crystal_density_diffrn 1.232
_exptl_crystal_density_method 'not measured'
_exptl_crystal_description block
_exptl_crystal_F_000 752
_exptl_crystal_size_max 0.29
_exptl_crystal_size_mid 0.25
_exptl_crystal_size_min 0.21
_refine_diff_density_max 0.188
_refine_diff_density_min -0.202
_refine_diff_density_rms 0.047
_refine_ls_extinction_coef 0.0015(6)
_refine_ls_extinction_expression Fc^*^=kFc[1+0.001xFc^2^\l^3^/sin(2\q)]^-1/4^
_refine_ls_extinction_method SHELXL
_refine_ls_goodness_of_fit_ref 1.013
_refine_ls_hydrogen_treatment constr
_refine_ls_matrix_type full
_refine_ls_number_parameters 245
_refine_ls_number_reflns 4531
_refine_ls_number_restraints 0
_refine_ls_restrained_S_all 1.013
_refine_ls_R_factor_all 0.1726
_refine_ls_R_factor_gt 0.1014
_refine_ls_shift/su_max 0.000
_refine_ls_shift/su_mean 0.000
_refine_ls_structure_factor_coef Fsqd
_refine_ls_weighting_details 'calc w=1/[\s^2^(Fo^2^)+(0.0100P)^2^+2.0000P] where P=(Fo^2^+2Fc^2^)/3'
_refine_ls_weighting_scheme calc
_refine_ls_wR_factor_gt 0.1760
_refine_ls_wR_factor_ref 0.2032
_reflns_number_gt 2133
_reflns_number_total 4531
_reflns_threshold_expression >2sigma(I)
_cod_data_source_file c8tc02938e3.cif
_cod_data_source_block a_CCDC1
_cod_depositor_comments
;
The following automatic conversions were performed:

data item '_exptl_absorpt_correction_type' value 'Multi-scan' was
changed to 'multi-scan' in accordance with the
/home/saulius/struct/COD-crude-data/automatic-downloads/DataCite-retrospective/RSC/depositions/lib/dictionaries/cif_core.dic
dictionary named 'cif_core.dic' version 2.4.2 last updated on
2011-04-26.

data item '_symmetry_cell_setting' value 'Monoclinic' was changed to
'monoclinic' in accordance with the
/home/saulius/struct/COD-crude-data/automatic-downloads/DataCite-retrospective/RSC/depositions/lib/dictionaries/cif_core.dic
dictionary named 'cif_core.dic' version 2.4.2 last updated on
2011-04-26.

Automatic conversion script
Id: cif_fix_values 6909 2019-04-08 15:41:33Z antanas 
;
_cod_original_sg_symbol_H-M 'P21/c   '
_cod_database_code 7237432

loop_
_symmetry_equiv_pos_as_xyz
'x, y, z'
'-x, y+1/2, -z+1/2'
'-x, -y, -z'
'x, -y-1/2, z-1/2'

loop_
_atom_site_label
_atom_site_type_symbol
_atom_site_fract_x
_atom_site_fract_y
_atom_site_fract_z
_atom_site_U_iso_or_equiv
_atom_site_adp_type
_atom_site_occupancy
_atom_site_symmetry_multiplicity
_atom_site_calc_flag
_atom_site_refinement_flags
B1 B 0.7253(5) 0.01622(12) 0.1881(7) 0.0501(11) Uani 1 1 d .
O1 O 0.8072(4) 0.01489(6) 0.0246(5) 0.0637(9) Uani 1 1 d .
O2 O 0.6523(3) -0.01377(7) 0.2409(5) 0.0639(8) Uani 1 1 d .
C1 C 0.7946(5) 0.17116(10) 0.8739(7) 0.0571(11) Uani 1 1 d .
C2 C 0.9341(6) 0.16446(11) 0.9123(8) 0.0655(12) Uani 1 1 d .
H2A H 0.9691 0.1470 0.8178 0.079 Uiso 1 1 calc R
C3 C 1.0221(6) 0.18421(12) 1.0950(8) 0.0842(16) Uani 1 1 d .
H3A H 1.1176 0.1798 1.1255 0.101 Uiso 1 1 calc R
C4 C 0.9698(8) 0.21069(13) 1.2346(10) 0.0911(18) Uani 1 1 d .
H4A H 1.0307 0.2240 1.3558 0.109 Uiso 1 1 calc R
C5 C 0.8315(8) 0.21717(12) 1.1954(9) 0.0849(18) Uani 1 1 d .
H5A H 0.7980 0.2348 1.2902 0.102 Uiso 1 1 calc R
C6 C 0.7382(6) 0.19766(10) 1.0139(7) 0.0617(12) Uani 1 1 d .
C7 C 0.5906(7) 0.19656(10) 0.9337(8) 0.0717(15) Uani 1 1 d .
C8 C 0.4846(8) 0.21562(14) 1.0012(10) 0.0882(18) Uani 1 1 d .
H8A H 0.5043 0.2333 1.1258 0.106 Uiso 1 1 calc R
C9 C 0.3498(8) 0.20862(15) 0.8857(12) 0.101(2) Uani 1 1 d .
H9A H 0.2778 0.2217 0.9314 0.122 Uiso 1 1 calc R
C10 C 0.3188(7) 0.18175(15) 0.6979(11) 0.0941(17) Uani 1 1 d .
H10A H 0.2266 0.1770 0.6202 0.113 Uiso 1 1 calc R
C11 C 0.4256(7) 0.16243(13) 0.6293(9) 0.0827(15) Uani 1 1 d .
H11A H 0.4059 0.1448 0.5037 0.099 Uiso 1 1 calc R
C12 C 0.5606(6) 0.16929(11) 0.7469(8) 0.0625(11) Uani 1 1 d .
N1 N 0.6858(4) 0.15467(8) 0.7107(6) 0.0588(9) Uani 1 1 d .
C14 C 0.6962(5) 0.12070(9) 0.5766(6) 0.0525(10) Uani 1 1 d .
C15 C 0.6234(5) 0.08922(10) 0.6233(7) 0.0528(10) Uani 1 1 d .
H15A H 0.5683 0.0903 0.7378 0.063 Uiso 1 1 calc R
C16 C 0.6332(4) 0.05611(10) 0.4984(6) 0.0514(9) Uani 1 1 d .
H16A H 0.5851 0.0349 0.5318 0.062 Uiso 1 1 calc R
C17 C 0.7133(4) 0.05389(9) 0.3245(6) 0.0483(9) Uani 1 1 d .
C18 C 0.7821(5) 0.08623(10) 0.2793(6) 0.0541(10) Uani 1 1 d .
H18A H 0.8355 0.0855 0.1621 0.065 Uiso 1 1 calc R
C19 C 0.7738(5) 0.11941(10) 0.4023(7) 0.0598(12) Uani 1 1 d .
H19A H 0.8206 0.1407 0.3673 0.072 Uiso 1 1 calc R
C20 C 0.8157(5) -0.01919(9) -0.1079(7) 0.0640(13) Uani 1 1 d .
H20A H 0.9060 -0.0205 -0.1503 0.077 Uiso 1 1 calc R
H20B H 0.7447 -0.0188 -0.2585 0.077 Uiso 1 1 calc R
C21 C 0.7961(5) -0.05369(10) 0.0377(6) 0.0528(10) Uani 1 1 d .
C22 C 0.6620(5) -0.04919(10) 0.1204(8) 0.0641(12) Uani 1 1 d .
H22A H 0.5846 -0.0512 -0.0201 0.077 Uiso 1 1 calc R
H22B H 0.6537 -0.0695 0.2313 0.077 Uiso 1 1 calc R
C23 C 0.9178(5) -0.05817(12) 0.2552(7) 0.0701(13) Uani 1 1 d .
H23A H 0.9236 -0.0364 0.3584 0.105 Uiso 1 1 calc R
H23B H 1.0027 -0.0607 0.1992 0.105 Uiso 1 1 calc R
H23C H 0.9039 -0.0802 0.3457 0.105 Uiso 1 1 calc R
C24 C 0.7838(6) -0.08840(11) -0.1275(8) 0.0822(16) Uani 1 1 d .
H24A H 0.7062 -0.0853 -0.2637 0.123 Uiso 1 1 calc R
H24B H 0.7696 -0.1104 -0.0365 0.123 Uiso 1 1 calc R
H24C H 0.8679 -0.0913 -0.1857 0.123 Uiso 1 1 calc R

loop_
_atom_site_aniso_label
_atom_site_aniso_U_11
_atom_site_aniso_U_22
_atom_site_aniso_U_33
_atom_site_aniso_U_23
_atom_site_aniso_U_13
_atom_site_aniso_U_12
B1 0.052(3) 0.053(2) 0.043(2) 0.0020(18) 0.005(2) 0.003(2)
O1 0.098(3) 0.0453(13) 0.0547(15) -0.0026(11) 0.0318(17) -0.0016(15)
O2 0.068(2) 0.0539(15) 0.0760(18) -0.0130(13) 0.0297(17) -0.0066(14)
C1 0.081(4) 0.0412(19) 0.053(2) 0.0015(16) 0.022(2) -0.002(2)
C2 0.074(3) 0.060(2) 0.063(3) -0.0033(19) 0.018(2) -0.006(2)
C3 0.100(5) 0.064(3) 0.083(3) -0.003(2) 0.008(3) -0.015(3)
C4 0.128(6) 0.056(3) 0.081(3) -0.008(2) 0.006(4) -0.013(3)
C5 0.145(6) 0.044(2) 0.067(3) -0.0046(19) 0.025(4) 0.005(3)
C6 0.099(4) 0.0370(18) 0.051(2) 0.0027(16) 0.021(3) 0.005(2)
C7 0.122(5) 0.038(2) 0.064(3) 0.0028(18) 0.038(3) 0.011(3)
C8 0.122(6) 0.065(3) 0.091(4) 0.000(2) 0.052(4) 0.018(3)
C9 0.127(6) 0.072(3) 0.125(5) 0.012(3) 0.071(5) 0.029(4)
C10 0.082(4) 0.088(4) 0.114(4) 0.010(3) 0.025(4) 0.015(3)
C11 0.091(4) 0.071(3) 0.087(3) -0.001(2) 0.021(3) 0.013(3)
C12 0.075(3) 0.048(2) 0.067(3) 0.0077(18) 0.021(3) 0.010(2)
N1 0.070(3) 0.0491(17) 0.0583(19) -0.0067(14) 0.0167(19) 0.0048(17)
C14 0.066(3) 0.0464(19) 0.047(2) -0.0024(15) 0.015(2) 0.0042(19)
C15 0.056(3) 0.055(2) 0.051(2) -0.0016(16) 0.022(2) -0.002(2)
C16 0.053(3) 0.0456(19) 0.056(2) 0.0008(16) 0.0130(19) -0.0012(18)
C17 0.055(3) 0.0473(19) 0.0411(18) -0.0001(14) 0.0067(17) 0.0014(18)
C18 0.067(3) 0.055(2) 0.0435(19) 0.0014(16) 0.018(2) 0.004(2)
C19 0.085(4) 0.048(2) 0.049(2) 0.0045(16) 0.021(2) -0.004(2)
C20 0.098(4) 0.049(2) 0.051(2) -0.0033(16) 0.028(2) 0.007(2)
C21 0.061(3) 0.049(2) 0.049(2) -0.0029(16) 0.014(2) 0.002(2)
C22 0.068(3) 0.048(2) 0.078(3) -0.0111(19) 0.019(2) -0.005(2)
C23 0.075(4) 0.072(3) 0.063(2) 0.004(2) 0.013(2) 0.015(2)
C24 0.119(5) 0.055(2) 0.074(3) -0.013(2) 0.025(3) 0.003(3)

loop_
_atom_type_symbol
_atom_type_description
_atom_type_scat_dispersion_real
_atom_type_scat_dispersion_imag
_atom_type_scat_source
C C 0.0033 0.0016 'International Tables Vol C Tables 4.2.6.8 and 6.1.1.4'
H H 0.0000 0.0000 'International Tables Vol C Tables 4.2.6.8 and 6.1.1.4'
B B 0.0013 0.0007 'International Tables Vol C Tables 4.2.6.8 and 6.1.1.4'
N N 0.0061 0.0033 'International Tables Vol C Tables 4.2.6.8 and 6.1.1.4'
O O 0.0106 0.0060 'International Tables Vol C Tables 4.2.6.8 and 6.1.1.4'

loop_
_geom_angle_atom_site_label_1
_geom_angle_atom_site_label_2
_geom_angle_atom_site_label_3
_geom_angle
O1 B1 O2 123.1(3)
O1 B1 C17 119.1(3)
O2 B1 C17 117.8(3)
B1 O1 C20 119.7(3)
B1 O2 C22 119.4(3)
C2 C1 N1 129.7(4)
C2 C1 C6 122.2(4)
N1 C1 C6 108.1(4)
C1 C2 C3 118.2(5)
C1 C2 H2A 120.9
C3 C2 H2A 120.9
C2 C3 C4 120.9(6)
C2 C3 H3A 119.5
C4 C3 H3A 119.5
C5 C4 C3 120.5(6)
C5 C4 H4A 119.7
C3 C4 H4A 119.7
C4 C5 C6 120.7(5)
C4 C5 H5A 119.6
C6 C5 H5A 119.6
C5 C6 C1 117.4(5)
C5 C6 C7 134.8(5)
C1 C6 C7 107.7(4)
C8 C7 C12 120.1(6)
C8 C7 C6 133.4(5)
C12 C7 C6 106.6(4)
C9 C8 C7 119.9(5)
C9 C8 H8A 120.0
C7 C8 H8A 120.0
C8 C9 C10 120.5(6)
C8 C9 H9A 119.8
C10 C9 H9A 119.8
C11 C10 C9 119.7(6)
C11 C10 H10A 120.1
C9 C10 H10A 120.1
C12 C11 C10 119.6(5)
C12 C11 H11A 120.2
C10 C11 H11A 120.2
C11 C12 N1 131.2(4)
C11 C12 C7 120.2(5)
N1 C12 C7 108.6(5)
C1 N1 C12 109.0(3)
C1 N1 C14 124.8(4)
C12 N1 C14 123.9(4)
C19 C14 C15 120.1(3)
C19 C14 N1 121.2(3)
C15 C14 N1 118.6(3)
C16 C15 C14 119.6(3)
C16 C15 H15A 120.2
C14 C15 H15A 120.2
C15 C16 C17 121.3(3)
C15 C16 H16A 119.3
C17 C16 H16A 119.3
C18 C17 C16 117.3(3)
C18 C17 B1 121.9(3)
C16 C17 B1 120.8(3)
C19 C18 C17 122.2(3)
C19 C18 H18A 118.9
C17 C18 H18A 118.9
C14 C19 C18 119.4(4)
C14 C19 H19A 120.3
C18 C19 H19A 120.3
O1 C20 C21 112.0(3)
O1 C20 H20A 109.2
C21 C20 H20A 109.2
O1 C20 H20B 109.2
C21 C20 H20B 109.2
H20A C20 H20B 107.9
C22 C21 C20 107.9(3)
C22 C21 C23 110.6(3)
C20 C21 C23 110.4(4)
C22 C21 C24 108.5(4)
C20 C21 C24 109.1(3)
C23 C21 C24 110.2(4)
O2 C22 C21 113.1(3)
O2 C22 H22A 109.0
C21 C22 H22A 109.0
O2 C22 H22B 109.0
C21 C22 H22B 109.0
H22A C22 H22B 107.8
C21 C23 H23A 109.5
C21 C23 H23B 109.5
H23A C23 H23B 109.5
C21 C23 H23C 109.5
H23A C23 H23C 109.5
H23B C23 H23C 109.5
C21 C24 H24A 109.5
C21 C24 H24B 109.5
H24A C24 H24B 109.5
C21 C24 H24C 109.5
H24A C24 H24C 109.5
H24B C24 H24C 109.5

loop_
_geom_bond_atom_site_label_1
_geom_bond_atom_site_label_2
_geom_bond_distance
B1 O1 1.350(5)
B1 O2 1.354(5)
B1 C17 1.560(5)
O1 C20 1.434(4)
O2 C22 1.442(4)
C1 C2 1.361(6)
C1 N1 1.376(6)
C1 C6 1.417(5)
C2 C3 1.379(6)
C2 H2A 0.9300
C3 C4 1.395(7)
C3 H3A 0.9300
C4 C5 1.348(8)
C4 H4A 0.9300
C5 C6 1.395(7)
C5 H5A 0.9300
C6 C7 1.422(7)
C7 C8 1.365(7)
C7 C12 1.411(6)
C8 C9 1.363(9)
C8 H8A 0.9300
C9 C10 1.406(8)
C9 H9A 0.9300
C10 C11 1.380(7)
C10 H10A 0.9300
C11 C12 1.367(7)
C11 H11A 0.9300
C12 N1 1.392(5)
N1 C14 1.439(4)
C14 C19 1.369(5)
C14 C15 1.384(5)
C15 C16 1.384(5)
C15 H15A 0.9300
C16 C17 1.387(5)
C16 H16A 0.9300
C17 C18 1.385(5)
C18 C19 1.378(5)
C18 H18A 0.9300
C19 H19A 0.9300
C20 C21 1.510(5)
C20 H20A 0.9700
C20 H20B 0.9700
C21 C22 1.501(6)
C21 C23 1.517(6)
C21 C24 1.532(5)
C22 H22A 0.9700
C22 H22B 0.9700
C23 H23A 0.9600
C23 H23B 0.9600
C23 H23C 0.9600
C24 H24A 0.9600
C24 H24B 0.9600
C24 H24C 0.9600
